data_4069019
loop_
_publ_author_name
'Shi, Yili'
'Ramgren, Stephen D.'
'Blum, Suzanne A.'

_publ_section_title
;
 Palladium-Catalyzed Carboauration of Alkynes and Palladium/Gold
 Cross-Coupling
;
_journal_issue 5
_journal_name_full Organometallics
_journal_page_first 1275
_journal_paper_doi 10.1021/om801206g
_journal_volume 28
_journal_year 2009
_chemical_formula_sum 'C30 H30 Au O4 P'
_chemical_formula_weight 682.48
_chemical_name_systematic
; 
 ? 
;
_space_group_IT_number 2
_symmetry_cell_setting triclinic
_symmetry_space_group_name_Hall '-P 1'
_symmetry_space_group_name_H-M 'P -1'
_atom_sites_solution_hydrogens geom
_atom_sites_solution_primary direct
_atom_sites_solution_secondary difmap
_audit_creation_method SHELXTL
_cell_angle_alpha 102.8770(10)
_cell_angle_beta 90.7390(10)
_cell_angle_gamma 97.0320(10)
_cell_formula_units_Z 4
_cell_length_a 11.5917(7)
_cell_length_b 12.0371(7)
_cell_length_c 20.6851(12)
_cell_measurement_temperature 143(2)
_cell_measurement_theta_max 28.24
_cell_measurement_theta_min 2.40
_cell_volume 2790.0(3)
_computing_cell_refinement 'Bruker SMART APEX2/SAINT'
_computing_data_collection 'Bruker SMART APEX2'
_computing_data_reduction 'Bruker SAINT'
_computing_molecular_graphics 'Bruker SHELXTL'
_computing_publication_material 'Bruker SHELXTL'
_computing_structure_refinement 'Bruker SHELXTL'
_computing_structure_solution 'Bruker SHELXTL'
_diffrn_ambient_temperature 143(2)
_diffrn_measured_fraction_theta_full 0.901
_diffrn_measured_fraction_theta_max 0.901
_diffrn_measurement_device_type 'Bruker SMART APEX II CCD'
_diffrn_measurement_method 'phi and omega'
_diffrn_radiation_monochromator graphite
_diffrn_radiation_source 'fine-focus sealed tube'
_diffrn_radiation_type MoK\a
_diffrn_radiation_wavelength 0.71073
_diffrn_reflns_av_R_equivalents 0.0168
_diffrn_reflns_av_sigmaI/netI 0.0203
_diffrn_reflns_limit_h_max 15
_diffrn_reflns_limit_h_min -15
_diffrn_reflns_limit_k_max 15
_diffrn_reflns_limit_k_min -15
_diffrn_reflns_limit_l_max 27
_diffrn_reflns_limit_l_min -26
_diffrn_reflns_number 31823
_diffrn_reflns_theta_full 28.41
_diffrn_reflns_theta_max 28.41
_diffrn_reflns_theta_min 1.75
_exptl_absorpt_coefficient_mu 5.362
_exptl_absorpt_correction_T_max 0.5424
_exptl_absorpt_correction_T_min 0.3474
_exptl_absorpt_correction_type multi-scan
_exptl_absorpt_process_details 'Bruker SADABS'
_exptl_crystal_colour colourless
_exptl_crystal_density_diffrn 1.625
_exptl_crystal_density_meas 0
_exptl_crystal_density_method 'not measured'
_exptl_crystal_description irregular
_exptl_crystal_F_000 1344
_exptl_crystal_size_max 0.25
_exptl_crystal_size_mid 0.14
_exptl_crystal_size_min 0.13
_refine_diff_density_max 4.640
_refine_diff_density_min -0.942
_refine_diff_density_rms 0.103
_refine_ls_extinction_method none
_refine_ls_goodness_of_fit_ref 1.030
_refine_ls_hydrogen_treatment constr
_refine_ls_matrix_type full
_refine_ls_number_parameters 659
_refine_ls_number_reflns 12623
_refine_ls_number_restraints 0
_refine_ls_restrained_S_all 1.030
_refine_ls_R_factor_all 0.0282
_refine_ls_R_factor_gt 0.0250
_refine_ls_shift/su_max 0.002
_refine_ls_shift/su_mean 0.000
_refine_ls_structure_factor_coef Fsqd
_refine_ls_weighting_details 'calc w=1/[\s^2^(Fo^2^)+(0.0325P)^2^+5.5055P] where P=(Fo^2^+2Fc^2^)/3'
_refine_ls_weighting_scheme calc
_refine_ls_wR_factor_gt 0.0617
_refine_ls_wR_factor_ref 0.0631
_reflns_number_gt 11495
_reflns_number_total 12623
_reflns_threshold_expression >2sigma(I)
_cod_data_source_file om801206g_si_002.cif
_cod_data_source_block sab6
_cod_depositor_comments
;
The following automatic conversions were performed:

'_symmetry_cell_setting' value 'Triclinic' changed to 'triclinic'
according to /home/saulius/struct/CIF-dictionaries/cif_core.dic
dictionary named 'cif_core.dic' version 2.4.2 from 2011-04-26.

Automatic conversion script
Id: cif_fix_values 1715 2011-07-08 13:25:40Z adriana 
;
_cod_original_sg_symbol_H-M P-1
_cod_database_code 4069019

loop_
_symmetry_equiv_pos_as_xyz
'x, y, z'
'-x, -y, -z'

loop_
_atom_site_label
_atom_site_type_symbol
_atom_site_fract_x
_atom_site_fract_y
_atom_site_fract_z
_atom_site_U_iso_or_equiv
_atom_site_adp_type
_atom_site_occupancy
_atom_site_symmetry_multiplicity
_atom_site_calc_flag
_atom_site_refinement_flags
Au1 Au -0.104343(10) 0.302700(10) -0.388635(6) 0.02253(4) Uani 1 1 d .
P1 P 0.07035(7) 0.38408(7) -0.33687(4) 0.02080(16) Uani 1 1 d .
O1 O -0.4058(2) 0.3446(2) -0.38814(14) 0.0363(6) Uani 1 1 d .
O2 O -0.3976(2) 0.1679(2) -0.37039(12) 0.0302(5) Uani 1 1 d .
O3 O -0.3842(2) 0.0776(3) -0.59938(15) 0.0506(8) Uani 1 1 d .
O4 O -0.4720(2) 0.1556(3) -0.50837(13) 0.0378(6) Uani 1 1 d .
C1 C -0.2595(3) 0.2334(3) -0.43837(17) 0.0243(6) Uani 1 1 d .
C2 C -0.2670(3) 0.1757(3) -0.50270(17) 0.0261(7) Uani 1 1 d .
C3 C -0.1636(3) 0.1578(3) -0.53974(17) 0.0274(7) Uani 1 1 d .
C4 C -0.0763(3) 0.1459(3) -0.56867(17) 0.0290(7) Uani 1 1 d .
C5 C 0.0362(3) 0.1377(3) -0.60170(18) 0.0317(8) Uani 1 1 d .
C6 C 0.1195(4) 0.2457(4) -0.5708(2) 0.0457(11) Uani 1 1 d .
H6A H 0.1298 0.2513 -0.5230 0.069 Uiso 1 1 calc R
H6B H 0.0871 0.3136 -0.5781 0.069 Uiso 1 1 calc R
H6C H 0.1949 0.2414 -0.5914 0.069 Uiso 1 1 calc R
C7 C 0.0184(4) 0.1323(4) -0.6761(2) 0.0485(11) Uani 1 1 d .
H7A H -0.0343 0.0629 -0.6966 0.073 Uiso 1 1 calc R
H7B H 0.0935 0.1302 -0.6972 0.073 Uiso 1 1 calc R
H7C H -0.0155 0.2003 -0.6819 0.073 Uiso 1 1 calc R
C8 C 0.0875(4) 0.0320(4) -0.5913(3) 0.0475(11) Uani 1 1 d .
H8A H 0.0981 0.0366 -0.5437 0.071 Uiso 1 1 calc R
H8B H 0.1630 0.0288 -0.6121 0.071 Uiso 1 1 calc R
H8C H 0.0346 -0.0373 -0.6116 0.071 Uiso 1 1 calc R
C9 C -0.3633(3) 0.2565(3) -0.39850(16) 0.0264(7) Uani 1 1 d .
C10 C -0.4971(4) 0.1815(4) -0.3290(2) 0.0433(10) Uani 1 1 d .
H10A H -0.5190 0.1110 -0.3134 0.065 Uiso 1 1 calc R
H10B H -0.5625 0.1967 -0.3548 0.065 Uiso 1 1 calc R
H10C H -0.4770 0.2461 -0.2908 0.065 Uiso 1 1 calc R
C11 C -0.3784(3) 0.1299(3) -0.54240(18) 0.0283(7) Uani 1 1 d .
C12 C -0.5833(3) 0.1157(3) -0.5425(2) 0.0366(9) Uani 1 1 d .
H12A H -0.6453 0.1328 -0.5115 0.055 Uiso 1 1 calc R
H12B H -0.5895 0.0325 -0.5604 0.055 Uiso 1 1 calc R
H12C H -0.5908 0.1545 -0.5790 0.055 Uiso 1 1 calc R
C13 C 0.1389(3) 0.2863(3) -0.29841(16) 0.0218(6) Uani 1 1 d .
C14 C 0.1707(3) 0.1856(3) -0.33913(16) 0.0261(7) Uani 1 1 d .
H14A H 0.1602 0.1722 -0.3860 0.031 Uiso 1 1 calc R
C15 C 0.2176(3) 0.1056(3) -0.31101(18) 0.0281(7) Uani 1 1 d .
H15A H 0.2404 0.0383 -0.3386 0.034 Uiso 1 1 calc R
C16 C 0.2309(3) 0.1239(3) -0.24293(18) 0.0281(7) Uani 1 1 d .
H16A H 0.2637 0.0696 -0.2238 0.034 Uiso 1 1 calc R
C17 C 0.1967(3) 0.2213(3) -0.20247(16) 0.0258(7) Uani 1 1 d .
H17A H 0.2043 0.2324 -0.1556 0.031 Uiso 1 1 calc R
C18 C 0.1516(3) 0.3029(3) -0.22984(16) 0.0238(6) Uani 1 1 d .
H18A H 0.1293 0.3700 -0.2018 0.029 Uiso 1 1 calc R
C19 C 0.1704(3) 0.4298(3) -0.39566(15) 0.0222(6) Uani 1 1 d .
C20 C 0.2807(3) 0.3975(3) -0.40592(17) 0.0277(7) Uani 1 1 d .
H20A H 0.3104 0.3505 -0.3800 0.033 Uiso 1 1 calc R
C21 C 0.3477(3) 0.4343(3) -0.45447(18) 0.0336(8) Uani 1 1 d .
H21A H 0.4226 0.4110 -0.4623 0.040 Uiso 1 1 calc R
C22 C 0.3056(3) 0.5047(3) -0.49123(18) 0.0361(9) Uani 1 1 d .
H22A H 0.3517 0.5299 -0.5241 0.043 Uiso 1 1 calc R
C23 C 0.1961(4) 0.5386(3) -0.48008(19) 0.0363(8) Uani 1 1 d .
H23A H 0.1680 0.5885 -0.5046 0.044 Uiso 1 1 calc R
C24 C 0.1278(3) 0.4998(3) -0.43350(17) 0.0294(7) Uani 1 1 d .
H24A H 0.0516 0.5208 -0.4271 0.035 Uiso 1 1 calc R
C25 C 0.0642(3) 0.5133(3) -0.27298(16) 0.0251(7) Uani 1 1 d .
C26 C 0.1626(4) 0.5930(3) -0.25287(17) 0.0325(8) Uani 1 1 d .
H26A H 0.2344 0.5808 -0.2733 0.039 Uiso 1 1 calc R
C27 C 0.1559(4) 0.6904(3) -0.20296(19) 0.0422(10) Uani 1 1 d .
H27A H 0.2228 0.7454 -0.1895 0.051 Uiso 1 1 calc R
C28 C 0.0505(5) 0.7071(3) -0.17263(19) 0.0464(11) Uani 1 1 d .
H28A H 0.0460 0.7731 -0.1381 0.056 Uiso 1 1 calc R
C29 C -0.0460(4) 0.6289(4) -0.19239(19) 0.0416(10) Uani 1 1 d .
H29A H -0.1171 0.6405 -0.1711 0.050 Uiso 1 1 calc R
C30 C -0.0413(3) 0.5327(3) -0.24314(18) 0.0316(8) Uani 1 1 d .
H30A H -0.1095 0.4802 -0.2576 0.038 Uiso 1 1 calc R
Au2 Au 0.239953(9) 0.165118(9) 0.088705(5) 0.01662(4) Uani 1 1 d .
P2 P 0.35114(7) 0.09108(6) 0.15611(4) 0.01645(14) Uani 1 1 d .
O5 O -0.04057(19) 0.15523(19) -0.00206(11) 0.0229(5) Uani 1 1 d .
O6 O 0.10087(18) 0.11080(18) -0.07370(11) 0.0207(4) Uani 1 1 d .
O7 O 0.0685(2) 0.35261(19) -0.07039(11) 0.0246(5) Uani 1 1 d .
O8 O 0.1648(2) 0.51905(18) -0.01252(11) 0.0234(5) Uani 1 1 d .
C31 C 0.1571(3) 0.2413(3) 0.02598(15) 0.0185(6) Uani 1 1 d .
C32 C 0.1931(3) 0.3511(3) 0.02257(15) 0.0185(6) Uani 1 1 d .
C33 C 0.2900(3) 0.4180(3) 0.06321(15) 0.0203(6) Uani 1 1 d .
C34 C 0.3744(3) 0.4713(3) 0.09442(16) 0.0232(6) Uani 1 1 d .
C35 C 0.4802(3) 0.5363(3) 0.13152(17) 0.0247(7) Uani 1 1 d .
C36 C 0.4822(4) 0.6640(3) 0.1332(2) 0.0433(10) Uani 1 1 d .
H36A H 0.4131 0.6915 0.1549 0.065 Uiso 1 1 calc R
H36B H 0.4825 0.6754 0.0877 0.065 Uiso 1 1 calc R
H36C H 0.5524 0.7071 0.1580 0.065 Uiso 1 1 calc R
C37 C 0.4815(4) 0.5172(4) 0.2025(2) 0.0494(11) Uani 1 1 d .
H37A H 0.4130 0.5445 0.2250 0.074 Uiso 1 1 calc R
H37B H 0.5522 0.5598 0.2270 0.074 Uiso 1 1 calc R
H37C H 0.4803 0.4351 0.2009 0.074 Uiso 1 1 calc R
C38 C 0.5885(3) 0.4936(4) 0.0966(2) 0.0413(10) Uani 1 1 d .
H38A H 0.5876 0.5047 0.0511 0.062 Uiso 1 1 calc R
H38B H 0.5879 0.4117 0.0957 0.062 Uiso 1 1 calc R
H38C H 0.6589 0.5371 0.1210 0.062 Uiso 1 1 calc R
C39 C 0.0597(3) 0.1695(2) -0.01734(15) 0.0187(6) Uani 1 1 d .
C40 C 0.0178(3) 0.0321(3) -0.11941(17) 0.0275(7) Uani 1 1 d .
H40A H 0.0590 -0.0192 -0.1520 0.041 Uiso 1 1 calc R
H40B H -0.0287 0.0755 -0.1424 0.041 Uiso 1 1 calc R
H40C H -0.0336 -0.0133 -0.0950 0.041 Uiso 1 1 calc R
C41 C 0.1349(3) 0.4048(3) -0.02556(15) 0.0187(6) Uani 1 1 d .
C42 C 0.1161(3) 0.5760(3) -0.05892(17) 0.0266(7) Uani 1 1 d .
H42A H 0.1232 0.6588 -0.0396 0.040 Uiso 1 1 calc R
H42B H 0.0338 0.5457 -0.0685 0.040 Uiso 1 1 calc R
H42C H 0.1583 0.5623 -0.1001 0.040 Uiso 1 1 calc R
C43 C 0.2894(3) -0.0439(3) 0.17396(15) 0.0182(6) Uani 1 1 d .
C44 C 0.2719(3) -0.0581(3) 0.23789(17) 0.0298(7) Uani 1 1 d .
H44A H 0.2996 0.0019 0.2749 0.036 Uiso 1 1 calc R
C45 C 0.2135(4) -0.1606(4) 0.2476(2) 0.0412(9) Uani 1 1 d .
H45A H 0.2004 -0.1700 0.2914 0.049 Uiso 1 1 calc R
C46 C 0.1746(3) -0.2486(3) 0.1942(2) 0.0350(8) Uani 1 1 d .
H46A H 0.1349 -0.3185 0.2013 0.042 Uiso 1 1 calc R
C47 C 0.1931(3) -0.2356(3) 0.13051(19) 0.0311(8) Uani 1 1 d .
H47A H 0.1673 -0.2969 0.0937 0.037 Uiso 1 1 calc R
C48 C 0.2493(3) -0.1334(3) 0.12010(17) 0.0248(7) Uani 1 1 d .
H48A H 0.2606 -0.1241 0.0761 0.030 Uiso 1 1 calc R
C49 C 0.4877(3) 0.0675(3) 0.11711(15) 0.0181(6) Uani 1 1 d .
C50 C 0.5439(3) -0.0276(3) 0.11813(17) 0.0243(7) Uani 1 1 d .
H50A H 0.5104 -0.0854 0.1394 0.029 Uiso 1 1 calc R
C51 C 0.6503(3) -0.0376(3) 0.08761(18) 0.0285(7) Uani 1 1 d .
H51A H 0.6883 -0.1033 0.0874 0.034 Uiso 1 1 calc R
C52 C 0.7005(3) 0.0468(3) 0.05782(16) 0.0251(7) Uani 1 1 d .
H52A H 0.7737 0.0401 0.0381 0.030 Uiso 1 1 calc R
C53 C 0.6444(3) 0.1413(3) 0.05659(17) 0.0273(7) Uani 1 1 d .
H53A H 0.6791 0.1996 0.0360 0.033 Uiso 1 1 calc R
C54 C 0.5375(3) 0.1514(3) 0.08535(17) 0.0256(7) Uani 1 1 d .
H54A H 0.4982 0.2154 0.0834 0.031 Uiso 1 1 calc R
C55 C 0.3910(3) 0.1917(3) 0.23455(15) 0.0225(6) Uani 1 1 d .
C56 C 0.3137(3) 0.2689(3) 0.26048(17) 0.0301(7) Uani 1 1 d .
H56A H 0.2406 0.2646 0.2382 0.036 Uiso 1 1 calc R
C57 C 0.3428(4) 0.3519(4) 0.3185(2) 0.0438(10) Uani 1 1 d .
H57A H 0.2894 0.4034 0.3364 0.053 Uiso 1 1 calc R
C58 C 0.4490(4) 0.3591(4) 0.3497(2) 0.0498(12) Uani 1 1 d .
H58A H 0.4696 0.4172 0.3887 0.060 Uiso 1 1 calc R
C59 C 0.5266(4) 0.2840(4) 0.3257(2) 0.0472(11) Uani 1 1 d .
H59A H 0.5996 0.2897 0.3484 0.057 Uiso 1 1 calc R
C60 C 0.4980(3) 0.1991(3) 0.26771(18) 0.0343(8) Uani 1 1 d .
H60A H 0.5512 0.1467 0.2510 0.041 Uiso 1 1 calc R

loop_
_atom_site_aniso_label
_atom_site_aniso_U_11
_atom_site_aniso_U_22
_atom_site_aniso_U_33
_atom_site_aniso_U_23
_atom_site_aniso_U_13
_atom_site_aniso_U_12
Au1 0.01965(6) 0.02645(7) 0.02136(6) 0.00685(5) 0.00137(5) -0.00029(5)
P1 0.0205(4) 0.0237(4) 0.0179(4) 0.0051(3) 0.0020(3) 0.0009(3)
O1 0.0361(15) 0.0294(13) 0.0418(15) 0.0035(11) 0.0098(12) 0.0057(11)
O2 0.0265(13) 0.0329(13) 0.0312(13) 0.0078(10) 0.0106(10) 0.0015(10)
O3 0.0297(15) 0.066(2) 0.0412(17) -0.0201(15) -0.0025(12) 0.0066(14)
O4 0.0199(12) 0.0538(17) 0.0321(14) -0.0047(12) 0.0007(10) 0.0022(11)
C1 0.0215(16) 0.0248(16) 0.0277(16) 0.0091(13) 0.0026(13) 0.0016(12)
C2 0.0232(16) 0.0249(16) 0.0295(17) 0.0049(13) 0.0042(13) 0.0023(13)
C3 0.0262(17) 0.0280(17) 0.0256(16) 0.0022(13) -0.0013(13) 0.0017(13)
C4 0.0250(17) 0.0331(18) 0.0265(17) 0.0034(14) 0.0007(14) 0.0009(14)
C5 0.0246(17) 0.0358(19) 0.0300(18) -0.0007(15) 0.0067(14) 0.0007(14)
C6 0.031(2) 0.045(2) 0.050(2) -0.0090(19) 0.0068(18) -0.0052(17)
C7 0.035(2) 0.068(3) 0.036(2) 0.007(2) 0.0094(17) -0.007(2)
C8 0.031(2) 0.048(2) 0.064(3) 0.012(2) 0.012(2) 0.0075(18)
C9 0.0235(16) 0.0305(17) 0.0222(16) 0.0013(13) -0.0004(13) -0.0001(13)
C10 0.038(2) 0.044(2) 0.044(2) 0.0057(18) 0.0226(18) -0.0007(18)
C11 0.0254(17) 0.0264(16) 0.0308(18) 0.0014(14) 0.0011(14) 0.0040(13)
C12 0.0203(17) 0.041(2) 0.043(2) -0.0006(17) -0.0030(15) 0.0008(15)
C13 0.0201(15) 0.0223(15) 0.0224(15) 0.0052(12) -0.0004(12) -0.0003(12)
C14 0.0286(17) 0.0269(16) 0.0205(15) 0.0024(13) 0.0033(13) 0.0005(13)
C15 0.0266(17) 0.0219(16) 0.0341(18) 0.0022(14) 0.0068(14) 0.0029(13)
C16 0.0243(17) 0.0275(17) 0.0346(18) 0.0110(14) 0.0005(14) 0.0043(13)
C17 0.0259(17) 0.0299(17) 0.0215(15) 0.0065(13) 0.0010(13) 0.0025(13)
C18 0.0242(16) 0.0240(15) 0.0221(15) 0.0027(12) 0.0036(12) 0.0032(12)
C19 0.0229(16) 0.0223(15) 0.0188(14) 0.0023(12) 0.0014(12) -0.0025(12)
C20 0.0236(16) 0.0303(17) 0.0268(17) 0.0053(14) 0.0011(13) -0.0034(13)
C21 0.0275(18) 0.038(2) 0.0304(18) 0.0022(15) 0.0080(14) -0.0064(15)
C22 0.041(2) 0.036(2) 0.0259(18) 0.0048(15) 0.0068(15) -0.0127(16)
C23 0.046(2) 0.0316(19) 0.0322(19) 0.0137(15) -0.0006(17) -0.0038(16)
C24 0.0312(18) 0.0307(18) 0.0274(17) 0.0096(14) 0.0021(14) 0.0023(14)
C25 0.0320(18) 0.0239(16) 0.0215(15) 0.0073(13) 0.0026(13) 0.0077(13)
C26 0.044(2) 0.0290(18) 0.0226(17) 0.0039(14) 0.0010(15) 0.0003(15)
C27 0.072(3) 0.0248(18) 0.0274(19) 0.0043(15) -0.0045(19) 0.0003(18)
C28 0.092(4) 0.0279(19) 0.0243(18) 0.0061(15) 0.003(2) 0.027(2)
C29 0.062(3) 0.045(2) 0.0270(18) 0.0121(17) 0.0098(18) 0.035(2)
C30 0.037(2) 0.0356(19) 0.0279(17) 0.0130(15) 0.0060(15) 0.0147(16)
Au2 0.01539(6) 0.01651(6) 0.01922(6) 0.00591(4) 0.00097(4) 0.00356(4)
P2 0.0157(3) 0.0172(3) 0.0173(3) 0.0050(3) 0.0017(3) 0.0030(3)
O5 0.0167(11) 0.0245(11) 0.0278(12) 0.0066(9) 0.0043(9) 0.0022(9)
O6 0.0158(10) 0.0208(10) 0.0238(11) 0.0010(9) 0.0009(8) 0.0028(8)
O7 0.0271(12) 0.0229(11) 0.0250(11) 0.0078(9) -0.0045(9) 0.0035(9)
O8 0.0265(12) 0.0181(10) 0.0276(12) 0.0089(9) -0.0005(9) 0.0039(9)
C31 0.0145(13) 0.0200(14) 0.0224(14) 0.0064(12) 0.0027(11) 0.0042(11)
C32 0.0165(14) 0.0211(14) 0.0189(14) 0.0055(11) 0.0023(11) 0.0046(11)
C33 0.0213(15) 0.0176(14) 0.0232(15) 0.0062(12) 0.0026(12) 0.0036(11)
C34 0.0225(16) 0.0215(15) 0.0264(16) 0.0071(13) 0.0018(13) 0.0030(12)
C35 0.0216(16) 0.0220(15) 0.0291(17) 0.0044(13) -0.0025(13) 0.0004(12)
C36 0.031(2) 0.0236(18) 0.073(3) 0.0089(19) -0.013(2) -0.0016(15)
C37 0.053(3) 0.061(3) 0.028(2) 0.0082(19) -0.0090(18) -0.015(2)
C38 0.0229(18) 0.037(2) 0.056(3) -0.0068(18) 0.0005(17) 0.0028(15)
C39 0.0209(15) 0.0159(13) 0.0223(15) 0.0092(11) 0.0015(12) 0.0048(11)
C40 0.0250(17) 0.0224(16) 0.0299(17) -0.0029(13) -0.0007(13) -0.0003(13)
C41 0.0167(14) 0.0199(14) 0.0215(14) 0.0074(12) 0.0053(11) 0.0045(11)
C42 0.0304(18) 0.0227(16) 0.0316(17) 0.0132(14) 0.0045(14) 0.0096(13)
C43 0.0138(13) 0.0188(14) 0.0241(15) 0.0084(12) 0.0009(11) 0.0045(11)
C44 0.037(2) 0.0293(17) 0.0239(17) 0.0096(14) 0.0031(14) 0.0001(15)
C45 0.050(2) 0.042(2) 0.038(2) 0.0240(18) 0.0097(18) 0.0018(18)
C46 0.0288(19) 0.0261(17) 0.055(2) 0.0206(17) 0.0053(17) -0.0002(14)
C47 0.0258(17) 0.0250(17) 0.041(2) 0.0064(15) -0.0027(15) 0.0003(13)
C48 0.0250(16) 0.0263(16) 0.0238(16) 0.0080(13) -0.0011(13) 0.0023(13)
C49 0.0159(14) 0.0199(14) 0.0184(14) 0.0041(11) 0.0000(11) 0.0018(11)
C50 0.0200(15) 0.0260(16) 0.0309(17) 0.0136(13) 0.0040(13) 0.0054(12)
C51 0.0217(16) 0.0317(18) 0.0360(19) 0.0111(15) 0.0059(14) 0.0114(14)
C52 0.0176(15) 0.0324(17) 0.0240(16) 0.0026(13) 0.0057(12) 0.0044(13)
C53 0.0265(17) 0.0261(16) 0.0310(17) 0.0106(14) 0.0091(14) 0.0012(13)
C54 0.0254(17) 0.0220(15) 0.0316(17) 0.0088(13) 0.0078(13) 0.0059(13)
C55 0.0257(16) 0.0219(15) 0.0192(14) 0.0049(12) 0.0043(12) -0.0011(12)
C56 0.0348(19) 0.0290(17) 0.0255(17) 0.0032(14) 0.0073(14) 0.0045(14)
C57 0.055(3) 0.036(2) 0.035(2) -0.0021(17) 0.0143(19) 0.0003(19)
C58 0.057(3) 0.050(3) 0.029(2) -0.0084(18) 0.0088(19) -0.015(2)
C59 0.037(2) 0.066(3) 0.029(2) 0.0023(19) -0.0077(17) -0.014(2)
C60 0.0280(18) 0.043(2) 0.0279(18) 0.0025(16) -0.0008(14) 0.0003(16)

loop_
_atom_type_symbol
_atom_type_description
_atom_type_scat_dispersion_real
_atom_type_scat_dispersion_imag
_atom_type_scat_source
C C 0.0033 0.0016 'International Tables Vol C Tables 4.2.6.8 and 6.1.1.4'
H H 0.0000 0.0000 'International Tables Vol C Tables 4.2.6.8 and 6.1.1.4'
O O 0.0106 0.0060 'International Tables Vol C Tables 4.2.6.8 and 6.1.1.4'
P P 0.1023 0.0942 'International Tables Vol C Tables 4.2.6.8 and 6.1.1.4'
Au Au -2.0133 8.8022 'International Tables Vol C Tables 4.2.6.8 and 6.1.1.4'

loop_
_geom_angle_atom_site_label_1
_geom_angle_atom_site_label_2
_geom_angle_atom_site_label_3
_geom_angle
C1 Au1 P1 177.47(9)
C13 P1 C25 106.63(15)
C13 P1 C19 107.61(15)
C25 P1 C19 104.25(15)
C13 P1 Au1 112.50(11)
C25 P1 Au1 114.67(12)
C19 P1 Au1 110.63(11)
C9 O2 C10 115.4(3)
C11 O4 C12 116.8(3)
C2 C1 C9 123.0(3)
C2 C1 Au1 122.9(2)
C9 C1 Au1 114.1(2)
C1 C2 C3 120.9(3)
C1 C2 C11 124.9(3)
C3 C2 C11 114.2(3)
C4 C3 C2 177.8(4)
C3 C4 C5 176.3(4)
C4 C5 C8 110.1(3)
C4 C5 C6 108.2(3)
C8 C5 C6 109.4(3)
C4 C5 C7 109.9(3)
C8 C5 C7 110.4(4)
C6 C5 C7 108.7(3)
O1 C9 O2 124.0(3)
O1 C9 C1 125.5(3)
O2 C9 C1 110.2(3)
O3 C11 O4 122.8(3)
O3 C11 C2 124.4(3)
O4 C11 C2 112.8(3)
C18 C13 C14 119.2(3)
C18 C13 P1 122.0(2)
C14 C13 P1 118.6(2)
C15 C14 C13 120.2(3)
C16 C15 C14 120.0(3)
C15 C16 C17 120.2(3)
C16 C17 C18 120.5(3)
C17 C18 C13 119.9(3)
C20 C19 C24 119.9(3)
C20 C19 P1 124.8(3)
C24 C19 P1 115.3(3)
C19 C20 C21 119.6(3)
C22 C21 C20 120.3(4)
C21 C22 C23 120.0(3)
C24 C23 C22 120.1(4)
C23 C24 C19 120.1(4)
C26 C25 C30 119.5(3)
C26 C25 P1 121.2(3)
C30 C25 P1 119.3(3)
C27 C26 C25 120.0(4)
C26 C27 C28 119.7(4)
C29 C28 C27 120.3(4)
C28 C29 C30 120.7(4)
C29 C30 C25 119.8(4)
C31 Au2 P2 173.62(8)
C43 P2 C49 107.08(14)
C43 P2 C55 107.77(14)
C49 P2 C55 105.00(14)
C43 P2 Au2 115.95(10)
C49 P2 Au2 108.36(10)
C55 P2 Au2 112.03(11)
C39 O6 C40 117.0(2)
C41 O8 C42 114.9(2)
C32 C31 C39 122.0(3)
C32 C31 Au2 120.8(2)
C39 C31 Au2 117.1(2)
C31 C32 C33 121.3(3)
C31 C32 C41 120.5(3)
C33 C32 C41 118.2(3)
C34 C33 C32 176.6(3)
C33 C34 C35 178.6(4)
C34 C35 C36 109.6(3)
C34 C35 C37 109.5(3)
C36 C35 C37 110.1(3)
C34 C35 C38 109.3(3)
C36 C35 C38 109.1(3)
C37 C35 C38 109.2(3)
O5 C39 O6 123.8(3)
O5 C39 C31 125.6(3)
O6 C39 C31 110.2(2)
O7 C41 O8 123.7(3)
O7 C41 C32 124.5(3)
O8 C41 C32 111.8(3)
C44 C43 C48 119.4(3)
C44 C43 P2 122.9(2)
C48 C43 P2 117.4(2)
C43 C44 C45 119.7(3)
C46 C45 C44 120.5(4)
C45 C46 C47 120.1(3)
C46 C47 C48 120.0(3)
C47 C48 C43 120.2(3)
C50 C49 C54 119.7(3)
C50 C49 P2 123.4(2)
C54 C49 P2 116.8(2)
C49 C50 C51 119.4(3)
C52 C51 C50 120.6(3)
C51 C52 C53 119.9(3)
C52 C53 C54 120.2(3)
C53 C54 C49 120.1(3)
C60 C55 C56 119.1(3)
C60 C55 P2 122.5(3)
C56 C55 P2 118.3(3)
C57 C56 C55 120.6(4)
C58 C57 C56 119.4(4)
C57 C58 C59 121.4(4)
C58 C59 C60 119.8(4)
C55 C60 C59 119.7(4)

loop_
_geom_bond_atom_site_label_1
_geom_bond_atom_site_label_2
_geom_bond_distance
Au1 C1 2.048(3)
Au1 P1 2.2798(8)
P1 C13 1.811(3)
P1 C25 1.812(3)
P1 C19 1.818(3)
O1 C9 1.201(4)
O2 C9 1.345(4)
O2 C10 1.449(4)
O3 C11 1.203(4)
O4 C11 1.332(4)
O4 C12 1.438(4)
C1 C2 1.353(5)
C1 C9 1.486(5)
C2 C3 1.443(5)
C2 C11 1.497(5)
C3 C4 1.190(5)
C4 C5 1.483(5)
C5 C8 1.524(6)
C5 C6 1.529(5)
C5 C7 1.535(6)
C13 C18 1.391(4)
C13 C14 1.407(5)
C14 C15 1.389(5)
C15 C16 1.380(5)
C16 C17 1.384(5)
C17 C18 1.388(5)
C19 C20 1.387(5)
C19 C24 1.398(5)
C20 C21 1.394(5)
C21 C22 1.383(6)
C22 C23 1.387(6)
C23 C24 1.379(5)
C25 C26 1.391(5)
C25 C30 1.399(5)
C26 C27 1.390(5)
C27 C28 1.397(7)
C28 C29 1.365(7)
C29 C30 1.385(5)
Au2 C31 2.040(3)
Au2 P2 2.2777(8)
P2 C43 1.811(3)
P2 C49 1.811(3)
P2 C55 1.811(3)
O5 C39 1.211(4)
O6 C39 1.347(4)
O6 C40 1.440(4)
O7 C41 1.204(4)
O8 C41 1.341(4)
O8 C42 1.443(4)
C31 C32 1.354(4)
C31 C39 1.488(4)
C32 C33 1.439(4)
C32 C41 1.497(4)
C33 C34 1.195(5)
C34 C35 1.477(4)
C35 C36 1.527(5)
C35 C37 1.537(5)
C35 C38 1.542(5)
C43 C44 1.385(4)
C43 C48 1.396(4)
C44 C45 1.389(5)
C45 C46 1.376(6)
C46 C47 1.377(5)
C47 C48 1.382(5)
C49 C50 1.389(4)
C49 C54 1.395(4)
C50 C51 1.399(4)
C51 C52 1.376(5)
C52 C53 1.383(5)
C53 C54 1.388(5)
C55 C60 1.393(5)
C55 C56 1.395(5)
C56 C57 1.388(5)
C57 C58 1.366(7)
C58 C59 1.372(7)
C59 C60 1.397(5)

loop_
_geom_torsion_atom_site_label_1
_geom_torsion_atom_site_label_2
_geom_torsion_atom_site_label_3
_geom_torsion_atom_site_label_4
_geom_torsion
C1 Au1 P1 C13 -142(2)
C1 Au1 P1 C25 96(2)
C1 Au1 P1 C19 -22(2)
P1 Au1 C1 C2 54(2)
P1 Au1 C1 C9 -123(2)
C9 C1 C2 C3 178.6(3)
Au1 C1 C2 C3 1.3(5)
C9 C1 C2 C11 1.3(5)
Au1 C1 C2 C11 -175.9(3)
C1 C2 C3 C4 -17(11)
C11 C2 C3 C4 161(10)
C2 C3 C4 C5 -8(16)
C3 C4 C5 C8 112(6)
C3 C4 C5 C6 -7(7)
C3 C4 C5 C7 -126(6)
C10 O2 C9 O1 4.1(5)
C10 O2 C9 C1 178.8(3)
C2 C1 C9 O1 -98.1(4)
Au1 C1 C9 O1 79.4(4)
C2 C1 C9 O2 87.3(4)
Au1 C1 C9 O2 -95.2(3)
C12 O4 C11 O3 1.2(6)
C12 O4 C11 C2 179.7(3)
C1 C2 C11 O3 -179.2(4)
C3 C2 C11 O3 3.4(5)
C1 C2 C11 O4 2.4(5)
C3 C2 C11 O4 -175.0(3)
C25 P1 C13 C18 15.1(3)
C19 P1 C13 C18 126.5(3)
Au1 P1 C13 C18 -111.4(3)
C25 P1 C13 C14 -170.6(3)
C19 P1 C13 C14 -59.2(3)
Au1 P1 C13 C14 62.9(3)
C18 C13 C14 C15 -2.0(5)
P1 C13 C14 C15 -176.4(3)
C13 C14 C15 C16 1.2(5)
C14 C15 C16 C17 0.6(5)
C15 C16 C17 C18 -1.7(5)
C16 C17 C18 C13 0.9(5)
C14 C13 C18 C17 0.9(5)
P1 C13 C18 C17 175.2(3)
C13 P1 C19 C20 -2.3(3)
C25 P1 C19 C20 110.6(3)
Au1 P1 C19 C20 -125.6(3)
C13 P1 C19 C24 175.7(2)
C25 P1 C19 C24 -71.3(3)
Au1 P1 C19 C24 52.4(3)
C24 C19 C20 C21 -0.6(5)
P1 C19 C20 C21 177.3(3)
C19 C20 C21 C22 1.4(5)
C20 C21 C22 C23 -0.3(6)
C21 C22 C23 C24 -1.6(6)
C22 C23 C24 C19 2.4(6)
C20 C19 C24 C23 -1.3(5)
P1 C19 C24 C23 -179.4(3)
C13 P1 C25 C26 76.7(3)
C19 P1 C25 C26 -37.0(3)
Au1 P1 C25 C26 -158.1(2)
C13 P1 C25 C30 -102.9(3)
C19 P1 C25 C30 143.4(3)
Au1 P1 C25 C30 22.3(3)
C30 C25 C26 C27 0.7(5)
P1 C25 C26 C27 -178.9(3)
C25 C26 C27 C28 0.8(6)
C26 C27 C28 C29 -0.8(6)
C27 C28 C29 C30 -0.7(6)
C28 C29 C30 C25 2.2(5)
C26 C25 C30 C29 -2.2(5)
P1 C25 C30 C29 177.4(3)
C31 Au2 P2 C43 -157.3(8)
C31 Au2 P2 C49 -36.9(8)
C31 Au2 P2 C55 78.4(8)
P2 Au2 C31 C32 -36.4(9)
P2 Au2 C31 C39 141.2(7)
C39 C31 C32 C33 -177.8(3)
Au2 C31 C32 C33 -0.4(4)
C39 C31 C32 C41 0.1(4)
Au2 C31 C32 C41 177.5(2)
C31 C32 C33 C34 87(6)
C41 C32 C33 C34 -91(6)
C32 C33 C34 C35 13(19)
C33 C34 C35 C36 98(15)
C33 C34 C35 C37 -141(15)
C33 C34 C35 C38 -22(15)
C40 O6 C39 O5 3.9(4)
C40 O6 C39 C31 176.7(3)
C32 C31 C39 O5 -96.5(4)
Au2 C31 C39 O5 86.0(3)
C32 C31 C39 O6 90.8(3)
Au2 C31 C39 O6 -86.7(3)
C42 O8 C41 O7 -3.3(4)
C42 O8 C41 C32 177.2(2)
C31 C32 C41 O7 -12.5(5)
C33 C32 C41 O7 165.5(3)
C31 C32 C41 O8 166.9(3)
C33 C32 C41 O8 -15.1(4)
C49 P2 C43 C44 116.3(3)
C55 P2 C43 C44 3.8(3)
Au2 P2 C43 C44 -122.7(3)
C49 P2 C43 C48 -69.4(3)
C55 P2 C43 C48 178.1(2)
Au2 P2 C43 C48 51.7(3)
C48 C43 C44 C45 -0.7(5)
P2 C43 C44 C45 173.6(3)
C43 C44 C45 C46 0.9(6)
C44 C45 C46 C47 -0.1(6)
C45 C46 C47 C48 -1.0(6)
C46 C47 C48 C43 1.3(5)
C44 C43 C48 C47 -0.4(5)
P2 C43 C48 C47 -175.0(3)
C43 P2 C49 C50 -15.0(3)
C55 P2 C49 C50 99.4(3)
Au2 P2 C49 C50 -140.7(2)
C43 P2 C49 C54 165.7(2)
C55 P2 C49 C54 -80.0(3)
Au2 P2 C49 C54 39.9(3)
C54 C49 C50 C51 0.4(5)
P2 C49 C50 C51 -178.9(3)
C49 C50 C51 C52 1.2(5)
C50 C51 C52 C53 -1.4(5)
C51 C52 C53 C54 0.0(5)
C52 C53 C54 C49 1.7(5)
C50 C49 C54 C53 -1.9(5)
P2 C49 C54 C53 177.5(3)
C43 P2 C55 C60 86.3(3)
C49 P2 C55 C60 -27.6(3)
Au2 P2 C55 C60 -145.0(3)
C43 P2 C55 C56 -97.5(3)
C49 P2 C55 C56 148.6(3)
Au2 P2 C55 C56 31.2(3)
C60 C55 C56 C57 0.0(5)
P2 C55 C56 C57 -176.4(3)
C55 C56 C57 C58 1.2(6)
C56 C57 C58 C59 -1.6(7)
C57 C58 C59 C60 0.9(7)
C56 C55 C60 C59 -0.7(5)
P2 C55 C60 C59 175.5(3)
C58 C59 C60 C55 0.3(6)
